data_4332730
loop_
_publ_author_name
'Liu, Tao'
'Chen, Yi-Hong'
'Zhang, Yan-Juan'
'Wang, Zhe-Ming'
'Gao, Song'

_publ_section_title
;
 NaCl-Type Frameworks of [M(pyrazine)2NO2]ClO4(M = Co, Cu), the First
 Examples Containing \m1,3-Nitrito Bridges Showing Antiferromagnetism
;
_journal_issue 23
_journal_name_full 'Inorganic Chemistry'
_journal_page_first 9148
_journal_page_last 9150
_journal_paper_doi 10.1021/ic060759x
_journal_volume 45
_journal_year 2006
_chemical_formula_sum 'C8 H8 Cl Co N5 O6'
_chemical_formula_weight 364.57
_chemical_name_systematic
; 
 ? 
;
_space_group_IT_number 125
_symmetry_cell_setting tetragonal
_symmetry_space_group_name_Hall '-P 4a 2b'
_symmetry_space_group_name_H-M 'P 4/n b m :2'
_atom_sites_solution_hydrogens geom
_atom_sites_solution_primary direct
_atom_sites_solution_secondary difmap
_audit_creation_method SHELXL-97
_cell_angle_alpha 90.00
_cell_angle_beta 90.00
_cell_angle_gamma 90.00
_cell_formula_units_Z 2
_cell_length_a 10.0812(2)
_cell_length_b 10.0812(2)
_cell_length_c 6.1990(2)
_cell_measurement_reflns_used 8539
_cell_measurement_temperature 293(2)
_cell_measurement_theta_max 27.47
_cell_measurement_theta_min 4.04
_cell_volume 630.01(3)
_computing_cell_refinement 'HKL Scalepack (Otwinowski & Minor, 1997)'
_computing_data_collection 'KappaCCD (Nonius B. V., 1998)'
_computing_data_reduction 'HKL Denzo (Otwinowski & Minor, 1997) & maXus (Mackay et al., 1998)'
_computing_molecular_graphics 'Bruker SHELXTL V5.1 (Sheldrick, 1998)'
_computing_publication_material 'SHELXL-97 (Sheldrick, 1997)'
_computing_structure_refinement 'SHELXL-97 (Sheldrick, 1997)'
_computing_structure_solution 'SHELXS-97 (Sheldrick, 1997)'
_diffrn_ambient_temperature 293(2)
_diffrn_detector_area_resol_mean 0.76
_diffrn_measured_fraction_theta_full 0.995
_diffrn_measured_fraction_theta_max 0.995
_diffrn_measurement_device_type 'NONIUS KappaCCD Diffractometer'
_diffrn_measurement_method CCD
_diffrn_radiation_monochromator graphite
_diffrn_radiation_source 'fine-focus sealed tube'
_diffrn_radiation_type MoK\a
_diffrn_radiation_wavelength 0.71073
_diffrn_reflns_av_R_equivalents 0.0466
_diffrn_reflns_av_sigmaI/netI 0.0156
_diffrn_reflns_limit_h_max 12
_diffrn_reflns_limit_h_min -13
_diffrn_reflns_limit_k_max 13
_diffrn_reflns_limit_k_min -13
_diffrn_reflns_limit_l_max 8
_diffrn_reflns_limit_l_min -8
_diffrn_reflns_number 10797
_diffrn_reflns_theta_full 27.47
_diffrn_reflns_theta_max 27.47
_diffrn_reflns_theta_min 4.04
_diffrn_standards_decay_% none
_exptl_absorpt_coefficient_mu 1.612
_exptl_absorpt_correction_T_max 0.855
_exptl_absorpt_correction_T_min 0.783
_exptl_absorpt_correction_type multi-scan
_exptl_absorpt_process_details
;
multi-scan from symmetry-related measurements 
 Sortav (Blessing 1995, 1997)
;
_exptl_crystal_colour red
_exptl_crystal_density_diffrn 1.922
_exptl_crystal_density_method 'not measured'
_exptl_crystal_description block
_exptl_crystal_F_000 366
_exptl_crystal_size_max 0.25
_exptl_crystal_size_mid 0.15
_exptl_crystal_size_min 0.10
_refine_diff_density_max 0.511
_refine_diff_density_min -0.586
_refine_diff_density_rms 0.080
_refine_ls_extinction_coef 0.013(5)
_refine_ls_extinction_expression Fc^*^=kFc[1+0.001xFc^2^\l^3^/sin(2\q)]^-1/4^
_refine_ls_extinction_method SHELXL
_refine_ls_goodness_of_fit_ref 1.121
_refine_ls_hydrogen_treatment constraint
_refine_ls_matrix_type full
_refine_ls_number_parameters 31
_refine_ls_number_reflns 398
_refine_ls_number_restraints 0
_refine_ls_restrained_S_all 1.121
_refine_ls_R_factor_all 0.0417
_refine_ls_R_factor_gt 0.0359
_refine_ls_shift/su_max 0.000
_refine_ls_shift/su_mean 0.000
_refine_ls_structure_factor_coef Fsqd
_refine_ls_weighting_details 'calc w=1/[\s^2^(Fo^2^)+(0.0603P)^2^+0.4523P] where P=(Fo^2^+2Fc^2^)/3'
_refine_ls_weighting_scheme calc
_refine_ls_wR_factor_gt 0.0993
_refine_ls_wR_factor_ref 0.1032
_reflns_number_gt 328
_reflns_number_total 398
_reflns_threshold_expression >2sigma(I)
_cod_data_source_file ic060759xsup1.cif
_cod_data_source_block 1Co
_cod_depositor_comments
;
The following automatic conversions were performed:

'_symmetry_cell_setting' value 'Tetragonal' changed to 'tetragonal'
according to /home/saulius/struct/CIF-dictionaries/cif_core.dic
dictionary named 'cif_core.dic' version 2.4.2 from 2011-04-26.

Automatic conversion script
Id: cif_fix_values 1891 2012-01-12 08:04:46Z andrius 
;
_cod_original_sg_symbol_H-M 'P 4/n b m'
_cod_database_code 4332730

loop_
_symmetry_equiv_pos_as_xyz
'x, y, z'
'-x+1/2, -y+1/2, z'
'-y+1/2, x, z'
'y, -x+1/2, z'
'-x+1/2, y, -z'
'x, -y+1/2, -z'
'y, x, -z'
'-y+1/2, -x+1/2, -z'
'-x, -y, -z'
'x-1/2, y-1/2, -z'
'y-1/2, -x, -z'
'-y, x-1/2, -z'
'x-1/2, -y, z'
'-x, y-1/2, z'
'-y, -x, z'
'y-1/2, x-1/2, z'

loop_
_atom_site_label
_atom_site_type_symbol
_atom_site_fract_x
_atom_site_fract_y
_atom_site_fract_z
_atom_site_U_iso_or_equiv
_atom_site_adp_type
_atom_site_occupancy
_atom_site_symmetry_multiplicity
_atom_site_calc_flag
_atom_site_refinement_flags
Co1 Co 0.2500 0.2500 0.5000 0.0225(4) Uani 1 8 d S
N1 N 0.0985(2) 0.0985(2) 0.5000 0.0281(6) Uani 1 2 d S
C1 C 0.0031(3) 0.0938(3) 0.6493(4) 0.0400(7) Uani 1 1 d .
H1 H 0.0018 0.1579 0.7570 0.048 Uiso 1 1 calc R
O1 O 0.2500 0.2500 0.1665(6) 0.0615(14) Uani 1 4 d S
N2 N 0.2500 0.2500 0.0000 0.135(7) Uani 1 8 d S
Cl1 Cl -0.2500 0.2500 1.0000 0.0611(7) Uani 1 8 d S
O2 O -0.1658(3) 0.3342(3) 0.8766(8) 0.0947(15) Uani 1 2 d S

loop_
_atom_site_aniso_label
_atom_site_aniso_U_11
_atom_site_aniso_U_22
_atom_site_aniso_U_33
_atom_site_aniso_U_23
_atom_site_aniso_U_13
_atom_site_aniso_U_12
Co1 0.0227(4) 0.0227(4) 0.0219(5) 0.000 0.000 0.000
N1 0.0262(8) 0.0262(8) 0.0318(14) -0.0016(8) 0.0016(8) -0.0010(9)
C1 0.0403(14) 0.0384(14) 0.0414(14) -0.0129(12) 0.0113(12) -0.0087(10)
O1 0.083(2) 0.083(2) 0.019(2) 0.000 0.000 0.000
N2 0.188(11) 0.188(11) 0.027(6) 0.000 0.000 0.000
Cl1 0.0506(8) 0.0506(8) 0.0821(18) 0.000 0.000 0.000
O2 0.0845(18) 0.0845(18) 0.115(4) 0.0323(19) 0.0323(19) 0.012(2)

loop_
_atom_type_symbol
_atom_type_description
_atom_type_scat_dispersion_real
_atom_type_scat_dispersion_imag
_atom_type_scat_source
C C 0.0033 0.0016 'International Tables Vol C Tables 4.2.6.8 and 6.1.1.4'
H H 0.0000 0.0000 'International Tables Vol C Tables 4.2.6.8 and 6.1.1.4'
N N 0.0061 0.0033 'International Tables Vol C Tables 4.2.6.8 and 6.1.1.4'
O O 0.0106 0.0060 'International Tables Vol C Tables 4.2.6.8 and 6.1.1.4'
Cl Cl 0.1484 0.1585 'International Tables Vol C Tables 4.2.6.8 and 6.1.1.4'
Co Co 0.3494 0.9721 'International Tables Vol C Tables 4.2.6.8 and 6.1.1.4'

loop_
_geom_angle_atom_site_label_1
_geom_angle_atom_site_label_2
_geom_angle_atom_site_label_3
_geom_angle
_geom_angle_site_symmetry_1
_geom_angle_site_symmetry_3
O1 Co1 O1 180.0 5_556 .
O1 Co1 N1 90.0 5_556 .
O1 Co1 N1 90.0 . .
O1 Co1 N1 90.0 5_556 2
O1 Co1 N1 90.0 . 2
N1 Co1 N1 180.0 . 2
O1 Co1 N1 90.0 5_556 4
O1 Co1 N1 90.0 . 4
N1 Co1 N1 90.0 . 4
N1 Co1 N1 90.0 2 4
O1 Co1 N1 90.0 5_556 3
O1 Co1 N1 90.0 . 3
N1 Co1 N1 90.0 . 3
N1 Co1 N1 90.0 2 3
N1 Co1 N1 180.0 4 3
C1 N1 C1 115.4(3) 7_556 .
C1 N1 Co1 122.32(15) 7_556 .
C1 N1 Co1 122.32(15) . .
N1 C1 C1 122.32(15) . 15
N2 O1 Co1 180.0 . .
O1 N2 O1 180.0 . 5
O2 Cl1 O2 106.8(2) 2_455 12_567
O2 Cl1 O2 106.8(2) 2_455 11_557
O2 Cl1 O2 115.0(4) 12_567 11_557
O2 Cl1 O2 115.0(4) 2_455 .
O2 Cl1 O2 106.8(2) 12_567 .
O2 Cl1 O2 106.8(2) 11_557 .

loop_
_geom_bond_atom_site_label_1
_geom_bond_atom_site_label_2
_geom_bond_distance
_geom_bond_site_symmetry_2
Co1 O1 2.068(4) 5_556
Co1 O1 2.068(4) .
Co1 N1 2.160(3) .
Co1 N1 2.160(3) 2
Co1 N1 2.160(3) 4
Co1 N1 2.160(3) 3
N1 C1 1.336(3) 7_556
N1 C1 1.336(3) .
C1 C1 1.381(5) 15
O1 N2 1.032(4) .
N2 O1 1.032(4) 5
Cl1 O2 1.423(4) 2_455
Cl1 O2 1.423(4) 12_567
Cl1 O2 1.423(4) 11_557
Cl1 O2 1.423(4) .

loop_
_geom_hbond_atom_site_label_D
_geom_hbond_atom_site_label_H
_geom_hbond_atom_site_label_A
_geom_hbond_distance_DH
_geom_hbond_distance_HA
_geom_hbond_distance_DA
_geom_hbond_angle_DHA
C1 H1 O2 0.93 2.56 3.280(4) 134.4
